data_7703127
loop_
_publ_author_name
'Bond, Christopher J.'
'Cineus, Roy'
'Nazarenko, Alexander Y.'
'Spernyak, Joseph A.'
'Morrow, Janet R.'

_publ_section_title
;
 Isomeric Co(ii) paraCEST agents as pH responsive MRI probes.
;
_journal_issue 2
_journal_name_full 'Dalton transactions (Cambridge, England : 2003)'
_journal_page_first 279
_journal_page_last 284
_journal_paper_doi 10.1039/c9dt04558a
_journal_volume 49
_journal_year 2020
_chemical_formula_moiety 'C18 H36 Co N8 O4, 3(H2 O), C4 Co N4 S4'
_chemical_formula_sum 'C22 H42 Co2 N12 O7 S4'
_chemical_formula_weight 832.77
_chemical_name_systematic
'(2,2',2'',2'''-(1,4,8,11-Tetraazacyclotetradecane-1,4,8,11-tetrayl)tetraacetamide)-cobalt(ii) tetrathiocyanatocobaltate trihydrate.'
_space_group_crystal_system triclinic
_space_group_IT_number 2
_space_group_name_Hall '-P 1'
_space_group_name_H-M_alt 'P -1'
_atom_sites_solution_hydrogens mixed
_atom_sites_solution_primary dual
_audit_creation_date 2019-05-12
_audit_creation_method
;
Olex2 1.2
(compiled 2018.05.29 svn.r3508 for OlexSys, GUI svn.r5506)
;
_audit_update_record
;
2019-08-28 deposited with the CCDC.	2019-12-05 downloaded from the CCDC.
;
_cell_angle_alpha 75.030(2)
_cell_angle_beta 74.215(2)
_cell_angle_gamma 82.412(2)
_cell_formula_units_Z 2
_cell_length_a 10.0766(5)
_cell_length_b 10.7225(6)
_cell_length_c 17.5231(9)
_cell_measurement_reflns_used 9960
_cell_measurement_temperature 173(2)
_cell_measurement_theta_max 25.90
_cell_measurement_theta_min 2.83
_cell_volume 1756.18(16)
_computing_cell_refinement 'SAINT v8.34A (Bruker, 2013)'
_computing_data_reduction 'SAINT v8.34A (Bruker, 2013)'
_computing_molecular_graphics 'Olex2 (Dolomanov et al., 2009)'
_computing_publication_material 'Olex2 (Dolomanov et al., 2009)'
_computing_structure_refinement 'XL (Sheldrick, 2008)'
_computing_structure_solution 'XT (Sheldrick, 2015)'
_diffrn_ambient_temperature 173.15
_diffrn_measured_fraction_theta_full 0.994
_diffrn_measured_fraction_theta_max 0.993
_diffrn_measurement_device_type 'Bruker PHOTON-100 CCD'
_diffrn_measurement_method '\f and \w scans'
_diffrn_radiation_type MoK\a
_diffrn_radiation_wavelength 0.71073
_diffrn_reflns_av_R_equivalents 0.0569
_diffrn_reflns_av_unetI/netI 0.0365
_diffrn_reflns_Laue_measured_fraction_full 0.994
_diffrn_reflns_Laue_measured_fraction_max 0.993
_diffrn_reflns_limit_h_max 12
_diffrn_reflns_limit_h_min -12
_diffrn_reflns_limit_k_max 13
_diffrn_reflns_limit_k_min -13
_diffrn_reflns_limit_l_max 22
_diffrn_reflns_limit_l_min -22
_diffrn_reflns_number 76295
_diffrn_reflns_point_group_measured_fraction_full 0.994
_diffrn_reflns_point_group_measured_fraction_max 0.993
_diffrn_reflns_theta_full 25.242
_diffrn_reflns_theta_max 26.623
_diffrn_reflns_theta_min 2.788
_diffrn_source sealedtube
_diffrn_standards_number 0
_exptl_absorpt_coefficient_mu 1.240
_exptl_absorpt_correction_T_max 0.9109
_exptl_absorpt_correction_T_min 0.8256
_exptl_absorpt_correction_type multi-scan
_exptl_absorpt_process_details
;
SADABS-2014/5 (Bruker,2014/5) was used for absorption correction.
wR2(int) was 0.0609 before and 0.0537 after correction.
The Ratio of minimum to maximum transmission is 0.9064.
The \l/2 correction factor is 0.00150.
;
_exptl_crystal_colour blue
_exptl_crystal_colour_primary blue
_exptl_crystal_density_diffrn 1.575
_exptl_crystal_description block
_exptl_crystal_F_000 864
_exptl_crystal_preparation 'Magnetic properties'
_exptl_crystal_recrystallization_method 'Re-crystallisation from solvent: ethanol'
_exptl_crystal_size_max 0.2
_exptl_crystal_size_mid 0.2
_exptl_crystal_size_min 0.1
_exptl_transmission_factor_max 1
_exptl_transmission_factor_min 0.91
_refine_diff_density_max 0.413
_refine_diff_density_min -0.488
_refine_diff_density_rms 0.075
_refine_ls_extinction_method none
_refine_ls_goodness_of_fit_ref 1.018
_refine_ls_hydrogen_treatment mixed
_refine_ls_matrix_type full
_refine_ls_number_parameters 457
_refine_ls_number_reflns 7331
_refine_ls_number_restraints 36
_refine_ls_restrained_S_all 1.016
_refine_ls_R_factor_all 0.0608
_refine_ls_R_factor_gt 0.0333
_refine_ls_shift/su_max 0.001
_refine_ls_shift/su_mean 0.000
_refine_ls_structure_factor_coef Fsqd
_refine_ls_weighting_details 'w=1/[\s^2^(Fo^2^)+(0.0293P)^2^+1.9709P] where P=(Fo^2^+2Fc^2^)/3'
_refine_ls_weighting_scheme calc
_refine_ls_wR_factor_gt 0.0681
_refine_ls_wR_factor_ref 0.0775
_reflns_Friedel_coverage 0.000
_reflns_number_gt 5582
_reflns_number_total 7331
_reflns_threshold_expression 'I > 2\s(I)'
_cod_data_source_file c9dt04558a2.cif
_cod_data_source_block mo_jm050817_0m
_cod_database_code 7703127
_shelx_shelxl_version_number 2016/6
_shelx_space_group_comment
;
The symmetry employed for this shelxl refinement is uniquely defined
by the following loop, which should always be used as a source of
symmetry information in preference to the above space-group names.
They are only intended as comments.
;
_shelx_estimated_absorpt_t_max 0.886
_shelx_estimated_absorpt_t_min 0.790
_olex2_refinement_description
;
1. Fixed Uiso
 At 1.2 times of:
  All C(H,H) groups, All N(H,H) groups
 At 1.5 times of:
  All O(H,H) groups, All O(H,H,H) groups
2. Restrained distances
 O5-H5AA \\sim O5-H5BB \\sim O5-H5CC \\sim O6-H6AA \\sim O6-H6BB \\sim O6-H6CC
\\sim O7-H7AA \\sim O7-H7BB
 \\sim O7-H7CC
 with sigma of 0.02
3. Others
 Fixed Sof: H6BB(0.5) H6CC(0.5) H5BB(0.5) H5CC(0.5) H7BB(0.5) H7CC(0.5)
4.a Secondary CH2 refined with riding coordinates:
 C1(H1A,H1B), C2(H2A,H2B), C3(H3A,H3B), C4(H4A,H4B), C5(H5C,H5D), C6(H6C,H6D),
 C7(H7C,H7D), C8(H8C,H8D), C9(H9A,H9B), C10(H10A,H10B), C11(H11A,H11B),
 C13(H13A,H13B), C15(H15A,H15B), C17(H17A,H17B)
4.b X=CH2 refined with riding coordinates and stretchable bonds:
 N5(H5A,H5B), N6(H6A,H6B), N7(H7A,H7B), N8(H8A,H8B)
;
_olex2_submission_special_instructions 'No special instructions were received'

loop_
_space_group_symop_operation_xyz
'x, y, z'
'-x, -y, -z'

loop_
_atom_site_label
_atom_site_type_symbol
_atom_site_fract_x
_atom_site_fract_y
_atom_site_fract_z
_atom_site_U_iso_or_equiv
_atom_site_adp_type
_atom_site_occupancy
_atom_site_site_symmetry_order
_atom_site_calc_flag
_atom_site_refinement_flags_posn
_atom_site_refinement_flags_occupancy
_atom_site_disorder_assembly
_atom_site_disorder_group
Co1 Co 0.23473(3) 0.33048(3) 0.27821(2) 0.01400(8) Uani 1 1 d . . . .
O1 O 0.17229(16) 0.22139(15) 0.21569(10) 0.0190(4) Uani 1 1 d . . . .
O2 O 0.25639(17) 0.44748(15) 0.35667(9) 0.0200(4) Uani 1 1 d . . . .
O3 O 0.72030(16) 0.16396(16) 0.16209(10) 0.0211(4) Uani 1 1 d . . . .
O4 O 0.42011(18) 0.66277(17) 0.01713(10) 0.0273(4) Uani 1 1 d . . . .
O6 O 0.1592(2) -0.0598(2) 0.14075(13) 0.0383(5) Uani 1 1 d D . . .
H6AA H 0.143(4) -0.092(3) 0.1914(12) 0.057 Uiso 1 1 d DR . . .
H6BB H 0.242(3) -0.071(7) 0.114(4) 0.057 Uiso 0.5 1 d DR P A 1
H6CC H 0.093(5) -0.081(7) 0.126(4) 0.057 Uiso 0.5 1 d DR P B 2
N1 N 0.01293(19) 0.37652(19) 0.31069(12) 0.0179(4) Uani 1 1 d . . . .
N2 N 0.20059(19) 0.19733(18) 0.39653(11) 0.0158(4) Uani 1 1 d . . . .
N3 N 0.45097(19) 0.26018(18) 0.23526(11) 0.0154(4) Uani 1 1 d . . . .
N4 N 0.28966(19) 0.49697(18) 0.18258(11) 0.0152(4) Uani 1 1 d . . . .
N5 N -0.0007(2) 0.1732(2) 0.17314(12) 0.0231(5) Uani 1 1 d . . . .
H5A H 0.0518(12) 0.1240(11) 0.1469(6) 0.028 Uiso 1 1 calc GR . . .
H5B H -0.0839(18) 0.1834(3) 0.17321(12) 0.028 Uiso 1 1 calc GR . . .
N6 N 0.2514(2) 0.4589(2) 0.48343(13) 0.0263(5) Uani 1 1 d . . . .
H6A H 0.2631(3) 0.5354(18) 0.4690(3) 0.032 Uiso 1 1 calc GR . . .
H6B H 0.2436(3) 0.4218(9) 0.5307(11) 0.032 Uiso 1 1 calc GR . . .
N7 N 0.6399(2) -0.0083(2) 0.14329(14) 0.0306(6) Uani 1 1 d . . . .
H7A H 0.7199(19) -0.0406(8) 0.1271(4) 0.037 Uiso 1 1 calc GR . . .
H7B H 0.5711(16) -0.0469(10) 0.14588(15) 0.037 Uiso 1 1 calc GR . . .
N8 N 0.2091(2) 0.6570(2) -0.00153(14) 0.0349(6) Uani 1 1 d . . . .
H8A H 0.2183(3) 0.7265(17) -0.0389(9) 0.042 Uiso 1 1 calc GR . . .
H8B H 0.1348(18) 0.6178(9) 0.0124(3) 0.042 Uiso 1 1 calc GR . . .
C1 C -0.0314(2) 0.3043(2) 0.39766(15) 0.0232(6) Uani 1 1 d . . . .
H1A H -0.130709 0.288929 0.411115 0.028 Uiso 1 1 calc R . . .
H1B H -0.019092 0.357340 0.433562 0.028 Uiso 1 1 calc R . . .
C2 C 0.0516(2) 0.1757(2) 0.41345(15) 0.0209(5) Uani 1 1 d . . . .
H2A H 0.018077 0.128790 0.470952 0.025 Uiso 1 1 calc R . . .
H2B H 0.038954 0.121975 0.378044 0.025 Uiso 1 1 calc R . . .
C3 C 0.2869(2) 0.0759(2) 0.38848(15) 0.0199(5) Uani 1 1 d . . . .
H3A H 0.266808 0.043681 0.344954 0.024 Uiso 1 1 calc R . . .
H3B H 0.260425 0.009830 0.440174 0.024 Uiso 1 1 calc R . . .
C4 C 0.4423(2) 0.0908(2) 0.36852(15) 0.0211(5) Uani 1 1 d . . . .
H4A H 0.467845 0.079820 0.420695 0.025 Uiso 1 1 calc R . . .
H4B H 0.490481 0.018405 0.344147 0.025 Uiso 1 1 calc R . . .
C5 C 0.5000(2) 0.2161(2) 0.31185(14) 0.0181(5) Uani 1 1 d . . . .
H5C H 0.474714 0.285400 0.342173 0.022 Uiso 1 1 calc R . . .
H5D H 0.602162 0.203973 0.296803 0.022 Uiso 1 1 calc R . . .
C6 C 0.5205(2) 0.3787(2) 0.18088(14) 0.0182(5) Uani 1 1 d . . . .
H6C H 0.542757 0.370969 0.123607 0.022 Uiso 1 1 calc R . . .
H6D H 0.608747 0.382224 0.194637 0.022 Uiso 1 1 calc R . . .
C7 C 0.4340(2) 0.5046(2) 0.18767(14) 0.0181(5) Uani 1 1 d . . . .
H7C H 0.431338 0.524340 0.240252 0.022 Uiso 1 1 calc R . . .
H7D H 0.477694 0.575978 0.143241 0.022 Uiso 1 1 calc R . . .
C8 C 0.2024(2) 0.6128(2) 0.20400(15) 0.0190(5) Uani 1 1 d . . . .
H8C H 0.229865 0.689106 0.158772 0.023 Uiso 1 1 calc R . . .
H8D H 0.222300 0.627943 0.253054 0.023 Uiso 1 1 calc R . . .
C9 C 0.0468(2) 0.6029(2) 0.22055(14) 0.0207(5) Uani 1 1 d . . . .
H9A H 0.001337 0.691178 0.216579 0.025 Uiso 1 1 calc R . . .
H9B H 0.029459 0.568939 0.176934 0.025 Uiso 1 1 calc R . . .
C10 C -0.0221(2) 0.5180(2) 0.30274(15) 0.0214(5) Uani 1 1 d . . . .
H10A H 0.005121 0.544189 0.346251 0.026 Uiso 1 1 calc R . . .
H10B H -0.123521 0.534314 0.311775 0.026 Uiso 1 1 calc R . . .
C11 C -0.0511(2) 0.3268(2) 0.25846(15) 0.0216(5) Uani 1 1 d . . . .
H11A H -0.080664 0.400511 0.217929 0.026 Uiso 1 1 calc R . . .
H11B H -0.134395 0.281845 0.292702 0.026 Uiso 1 1 calc R . . .
C12 C 0.0475(2) 0.2346(2) 0.21446(14) 0.0180(5) Uani 1 1 d . . . .
C13 C 0.2252(3) 0.2522(2) 0.46062(14) 0.0198(5) Uani 1 1 d . . . .
H13A H 0.308450 0.207129 0.477609 0.024 Uiso 1 1 calc R . . .
H13B H 0.145457 0.237960 0.508879 0.024 Uiso 1 1 calc R . . .
C14 C 0.2450(2) 0.3946(2) 0.42990(14) 0.0186(5) Uani 1 1 d . . . .
C15 C 0.4727(2) 0.1556(2) 0.19094(14) 0.0179(5) Uani 1 1 d . . . .
H15A H 0.436678 0.188513 0.141684 0.021 Uiso 1 1 calc R . . .
H15B H 0.417207 0.082930 0.226220 0.021 Uiso 1 1 calc R . . .
C16 C 0.6222(2) 0.1035(2) 0.16485(14) 0.0179(5) Uani 1 1 d . . . .
C17 C 0.2834(2) 0.4854(2) 0.10105(13) 0.0184(5) Uani 1 1 d . . . .
H17A H 0.190766 0.458826 0.105147 0.022 Uiso 1 1 calc R . . .
H17B H 0.352229 0.416222 0.084573 0.022 Uiso 1 1 calc R . . .
C18 C 0.3107(2) 0.6096(2) 0.03514(14) 0.0199(5) Uani 1 1 d . . . .
Co2 Co 0.39680(3) 0.31677(3) 0.69548(2) 0.02336(9) Uani 1 1 d . . . .
S1 S 0.19691(7) -0.00200(6) 0.63351(4) 0.03057(16) Uani 1 1 d . . . .
S2 S 0.14784(9) 0.35790(11) 0.96120(5) 0.0579(3) Uani 1 1 d . . . .
S3 S 0.86927(7) 0.17680(7) 0.65567(5) 0.03294(17) Uani 1 1 d . . . .
S4 S 0.41438(7) 0.72654(7) 0.50933(4) 0.02829(16) Uani 1 1 d . . . .
N9 N 0.2852(2) 0.2108(2) 0.66436(14) 0.0303(5) Uani 1 1 d . . . .
N10 N 0.3005(2) 0.3377(2) 0.80614(14) 0.0291(5) Uani 1 1 d . . . .
N11 N 0.5852(2) 0.2409(2) 0.69282(14) 0.0295(5) Uani 1 1 d . . . .
N12 N 0.4010(2) 0.4924(2) 0.62515(14) 0.0290(5) Uani 1 1 d . . . .
C19 C 0.2474(2) 0.1205(3) 0.65296(15) 0.0224(5) Uani 1 1 d . . . .
C20 C 0.2378(3) 0.3478(3) 0.87036(17) 0.0289(6) Uani 1 1 d . . . .
C21 C 0.7035(3) 0.2148(2) 0.67694(15) 0.0238(6) Uani 1 1 d . . . .
C22 C 0.4075(2) 0.5906(3) 0.57704(15) 0.0225(6) Uani 1 1 d . . . .
O5 O -0.0485(2) -0.0899(2) 0.07171(14) 0.0407(5) Uani 1 1 d D . . .
H5AA H -0.058(4) -0.161(2) 0.061(2) 0.061 Uiso 1 1 d DR . . .
H5BB H 0.027(4) -0.105(7) 0.087(4) 0.061 Uiso 0.5 1 d DR P C 1
H5CC H -0.015(6) -0.044(5) 0.024(2) 0.037(19) Uiso 0.5 1 d D P D 2
O7 O 0.4389(2) -0.0982(2) 0.06582(14) 0.0414(5) Uani 1 1 d D . . .
H7AA H 0.441(4) -0.164(3) 0.047(2) 0.062 Uiso 1 1 d DR . . .
H7BB H 0.460(8) -0.037(5) 0.024(3) 0.062 Uiso 0.5 1 d DR P E 1
H7CC H 0.357(4) -0.080(9) 0.091(5) 0.09(3) Uiso 0.5 1 d D P F 2

loop_
_atom_site_aniso_label
_atom_site_aniso_U_11
_atom_site_aniso_U_22
_atom_site_aniso_U_33
_atom_site_aniso_U_23
_atom_site_aniso_U_13
_atom_site_aniso_U_12
Co1 0.01270(16) 0.01548(17) 0.01458(16) -0.00413(12) -0.00394(12) -0.00118(12)
O1 0.0129(8) 0.0232(9) 0.0247(9) -0.0101(7) -0.0072(7) -0.0005(7)
O2 0.0257(9) 0.0199(9) 0.0168(9) -0.0065(7) -0.0064(7) -0.0032(7)
O3 0.0140(8) 0.0253(9) 0.0244(9) -0.0049(7) -0.0072(7) 0.0009(7)
O4 0.0254(10) 0.0337(11) 0.0210(9) -0.0024(8) -0.0025(7) -0.0103(8)
O6 0.0432(13) 0.0311(12) 0.0416(13) -0.0101(10) -0.0126(11) 0.0018(10)
N1 0.0147(10) 0.0185(10) 0.0209(10) -0.0059(8) -0.0042(8) 0.0000(8)
N2 0.0155(10) 0.0159(10) 0.0162(10) -0.0036(8) -0.0038(8) -0.0024(8)
N3 0.0120(9) 0.0181(10) 0.0180(10) -0.0060(8) -0.0058(8) 0.0003(8)
N4 0.0150(10) 0.0161(10) 0.0162(10) -0.0052(8) -0.0056(8) -0.0004(8)
N5 0.0154(10) 0.0320(13) 0.0270(12) -0.0135(10) -0.0081(9) -0.0007(9)
N6 0.0353(13) 0.0265(12) 0.0194(11) -0.0084(9) -0.0074(9) -0.0024(10)
N7 0.0183(11) 0.0291(13) 0.0465(15) -0.0191(11) -0.0043(10) 0.0033(9)
N8 0.0256(12) 0.0398(14) 0.0307(13) 0.0132(11) -0.0097(10) -0.0088(11)
C1 0.0145(12) 0.0280(14) 0.0231(13) -0.0037(11) 0.0004(10) -0.0029(10)
C2 0.0160(12) 0.0223(13) 0.0227(13) -0.0031(10) -0.0019(10) -0.0058(10)
C3 0.0221(13) 0.0158(12) 0.0215(13) -0.0032(10) -0.0061(10) -0.0018(10)
C4 0.0204(13) 0.0193(13) 0.0235(13) -0.0036(10) -0.0083(10) 0.0020(10)
C5 0.0151(12) 0.0237(13) 0.0186(12) -0.0062(10) -0.0087(9) 0.0001(10)
C6 0.0147(12) 0.0223(13) 0.0169(12) -0.0030(10) -0.0026(9) -0.0042(10)
C7 0.0179(12) 0.0205(13) 0.0170(12) -0.0041(10) -0.0052(9) -0.0038(10)
C8 0.0206(13) 0.0158(12) 0.0199(12) -0.0048(10) -0.0037(10) -0.0004(10)
C9 0.0205(13) 0.0195(13) 0.0225(13) -0.0057(10) -0.0076(10) 0.0030(10)
C10 0.0170(12) 0.0222(13) 0.0256(13) -0.0095(11) -0.0046(10) 0.0030(10)
C11 0.0145(12) 0.0232(13) 0.0302(14) -0.0087(11) -0.0088(10) -0.0001(10)
C12 0.0178(13) 0.0183(12) 0.0176(12) -0.0012(10) -0.0051(10) -0.0048(10)
C13 0.0210(13) 0.0229(13) 0.0153(12) -0.0042(10) -0.0049(10) -0.0005(10)
C14 0.0144(12) 0.0244(13) 0.0196(13) -0.0095(10) -0.0054(9) 0.0008(10)
C15 0.0148(12) 0.0203(13) 0.0210(12) -0.0072(10) -0.0068(10) -0.0002(10)
C16 0.0181(12) 0.0214(13) 0.0139(12) -0.0030(10) -0.0054(9) 0.0008(10)
C17 0.0195(12) 0.0217(13) 0.0151(12) -0.0051(10) -0.0054(10) -0.0011(10)
C18 0.0222(13) 0.0221(13) 0.0145(12) -0.0065(10) -0.0021(10) 0.0008(10)
Co2 0.01914(18) 0.0263(2) 0.02709(19) -0.00840(15) -0.00804(14) -0.00071(14)
S1 0.0321(4) 0.0218(3) 0.0396(4) 0.0009(3) -0.0172(3) -0.0065(3)
S2 0.0403(5) 0.1032(8) 0.0438(5) -0.0466(5) 0.0025(4) -0.0209(5)
S3 0.0214(3) 0.0396(4) 0.0448(4) -0.0254(3) -0.0070(3) 0.0016(3)
S4 0.0260(4) 0.0306(4) 0.0279(4) -0.0042(3) -0.0080(3) -0.0029(3)
N9 0.0263(12) 0.0361(14) 0.0322(13) -0.0119(11) -0.0077(10) -0.0062(10)
N10 0.0247(12) 0.0317(13) 0.0327(13) -0.0100(10) -0.0070(10) -0.0030(10)
N11 0.0262(13) 0.0344(13) 0.0318(13) -0.0126(10) -0.0108(10) 0.0014(10)
N12 0.0258(12) 0.0305(13) 0.0316(13) -0.0074(11) -0.0077(10) -0.0034(10)
C19 0.0163(12) 0.0279(15) 0.0197(13) 0.0000(11) -0.0052(10) 0.0003(11)
C20 0.0243(14) 0.0323(16) 0.0358(17) -0.0134(13) -0.0104(13) -0.0048(12)
C21 0.0273(16) 0.0232(14) 0.0259(14) -0.0113(11) -0.0101(11) -0.0010(11)
C22 0.0145(12) 0.0320(15) 0.0251(14) -0.0155(12) -0.0039(10) -0.0006(11)
O5 0.0416(13) 0.0371(13) 0.0432(14) -0.0111(11) -0.0088(11) -0.0016(11)
O7 0.0455(14) 0.0362(13) 0.0426(14) -0.0101(10) -0.0062(11) -0.0117(11)

loop_
_atom_type_symbol
_atom_type_description
_atom_type_scat_dispersion_real
_atom_type_scat_dispersion_imag
_atom_type_scat_source
C C 0.0033 0.0016 'International Tables Vol C Tables 4.2.6.8 and 6.1.1.4'
H H 0.0000 0.0000 'International Tables Vol C Tables 4.2.6.8 and 6.1.1.4'
N N 0.0061 0.0033 'International Tables Vol C Tables 4.2.6.8 and 6.1.1.4'
O O 0.0106 0.0060 'International Tables Vol C Tables 4.2.6.8 and 6.1.1.4'
S S 0.1246 0.1234 'International Tables Vol C Tables 4.2.6.8 and 6.1.1.4'
Co Co 0.3494 0.9721 'International Tables Vol C Tables 4.2.6.8 and 6.1.1.4'

loop_
_geom_angle_atom_site_label_1
_geom_angle_atom_site_label_2
_geom_angle_atom_site_label_3
_geom_angle
O1 Co1 O2 168.29(6)
O1 Co1 N1 80.09(7)
O1 Co1 N2 98.94(7)
O1 Co1 N3 90.23(6)
O1 Co1 N4 99.41(7)
O2 Co1 N1 88.58(7)
O2 Co1 N2 77.02(7)
O2 Co1 N3 101.02(7)
N1 Co1 N3 170.27(7)
N2 Co1 N1 85.31(7)
N2 Co1 N3 95.27(7)
N4 Co1 O2 85.01(7)
N4 Co1 N1 98.06(7)
N4 Co1 N2 161.64(7)
N4 Co1 N3 84.45(7)
C12 O1 Co1 117.29(15)
C14 O2 Co1 117.62(15)
H6AA O6 H6BB 116(5)
H6AA O6 H6CC 105(5)
C1 N1 Co1 103.66(13)
C10 N1 Co1 112.17(14)
C10 N1 C1 110.69(18)
C11 N1 Co1 108.72(14)
C11 N1 C1 110.59(18)
C11 N1 C10 110.78(18)
C2 N2 Co1 101.64(13)
C3 N2 Co1 108.58(13)
C3 N2 C2 110.64(18)
C13 N2 Co1 113.27(14)
C13 N2 C2 110.18(18)
C13 N2 C3 112.06(18)
C5 N3 Co1 103.39(13)
C5 N3 C6 111.07(17)
C6 N3 Co1 104.20(13)
C15 N3 Co1 115.87(13)
C15 N3 C5 111.38(18)
C15 N3 C6 110.54(17)
C7 N4 Co1 99.18(13)
C8 N4 Co1 109.86(14)
C8 N4 C7 109.65(17)
C17 N4 Co1 114.78(14)
C17 N4 C7 112.64(18)
C17 N4 C8 110.23(17)
H5A N5 H5B 120.0
C12 N5 H5A 120.0
C12 N5 H5B 120.0
H6A N6 H6B 120.0
C14 N6 H6A 120.0
C14 N6 H6B 120.0
H7A N7 H7B 120.0
C16 N7 H7A 120.0
C16 N7 H7B 120.0
H8A N8 H8B 120.0
C18 N8 H8A 120.0
C18 N8 H8B 120.0
N1 C1 H1A 109.3
N1 C1 H1B 109.3
N1 C1 C2 111.40(19)
H1A C1 H1B 108.0
C2 C1 H1A 109.3
C2 C1 H1B 109.3
N2 C2 C1 110.05(19)
N2 C2 H2A 109.7
N2 C2 H2B 109.7
C1 C2 H2A 109.7
C1 C2 H2B 109.7
H2A C2 H2B 108.2
N2 C3 H3A 108.8
N2 C3 H3B 108.8
N2 C3 C4 113.92(19)
H3A C3 H3B 107.7
C4 C3 H3A 108.8
C4 C3 H3B 108.8
C3 C4 H4A 107.6
C3 C4 H4B 107.6
H4A C4 H4B 107.1
C5 C4 C3 118.73(19)
C5 C4 H4A 107.6
C5 C4 H4B 107.6
N3 C5 C4 114.93(19)
N3 C5 H5C 108.5
N3 C5 H5D 108.5
C4 C5 H5C 108.5
C4 C5 H5D 108.5
H5C C5 H5D 107.5
N3 C6 H6C 108.8
N3 C6 H6D 108.8
N3 C6 C7 113.88(18)
H6C C6 H6D 107.7
C7 C6 H6C 108.8
C7 C6 H6D 108.8
N4 C7 C6 111.61(18)
N4 C7 H7C 109.3
N4 C7 H7D 109.3
C6 C7 H7C 109.3
C6 C7 H7D 109.3
H7C C7 H7D 108.0
N4 C8 H8C 108.5
N4 C8 H8D 108.5
N4 C8 C9 115.01(19)
H8C C8 H8D 107.5
C9 C8 H8C 108.5
C9 C8 H8D 108.5
C8 C9 H9A 108.3
C8 C9 H9B 108.3
H9A C9 H9B 107.4
C10 C9 C8 116.0(2)
C10 C9 H9A 108.3
C10 C9 H9B 108.3
N1 C10 C9 114.63(19)
N1 C10 H10A 108.6
N1 C10 H10B 108.6
C9 C10 H10A 108.6
C9 C10 H10B 108.6
H10A C10 H10B 107.6
N1 C11 H11A 109.3
N1 C11 H11B 109.3
N1 C11 C12 111.82(19)
H11A C11 H11B 107.9
C12 C11 H11A 109.3
C12 C11 H11B 109.3
O1 C12 N5 121.7(2)
O1 C12 C11 120.4(2)
N5 C12 C11 117.9(2)
N2 C13 H13A 109.5
N2 C13 H13B 109.5
N2 C13 C14 110.87(18)
H13A C13 H13B 108.1
C14 C13 H13A 109.5
C14 C13 H13B 109.5
O2 C14 N6 122.3(2)
O2 C14 C13 120.5(2)
N6 C14 C13 117.3(2)
N3 C15 H15A 108.4
N3 C15 H15B 108.4
N3 C15 C16 115.40(18)
H15A C15 H15B 107.5
C16 C15 H15A 108.4
C16 C15 H15B 108.4
O3 C16 N7 122.4(2)
O3 C16 C15 121.8(2)
N7 C16 C15 115.8(2)
N4 C17 H17A 108.8
N4 C17 H17B 108.8
N4 C17 C18 113.76(19)
H17A C17 H17B 107.7
C18 C17 H17A 108.8
C18 C17 H17B 108.8
O4 C18 N8 122.4(2)
O4 C18 C17 122.0(2)
N8 C18 C17 115.6(2)
N9 Co2 N10 107.44(9)
N9 Co2 N12 110.25(9)
N11 Co2 N9 112.79(9)
N11 Co2 N10 110.46(9)
N11 Co2 N12 110.21(9)
N12 Co2 N10 105.39(9)
C19 N9 Co2 160.1(2)
C20 N10 Co2 176.3(2)
C21 N11 Co2 166.3(2)
C22 N12 Co2 173.3(2)
N9 C19 S1 177.8(2)
N10 C20 S2 178.4(3)
N11 C21 S3 179.3(3)
N12 C22 S4 178.9(2)
H5AA O5 H5BB 103(6)
H5AA O5 H5CC 102(5)
H7AA O7 H7BB 105(6)
H7AA O7 H7CC 110(6)

loop_
_geom_bond_atom_site_label_1
_geom_bond_atom_site_label_2
_geom_bond_distance
Co1 O1 2.0482(16)
Co1 O2 2.1537(16)
Co1 N1 2.1736(19)
Co1 N2 2.1605(19)
Co1 N3 2.2022(18)
Co1 N4 2.1242(19)
O1 C12 1.252(3)
O2 C14 1.242(3)
O3 C16 1.236(3)
O4 C18 1.234(3)
O6 H6AA 0.845(18)
O6 H6BB 0.85(2)
O6 H6CC 0.85(2)
N1 C1 1.494(3)
N1 C10 1.490(3)
N1 C11 1.484(3)
N2 C2 1.487(3)
N2 C3 1.484(3)
N2 C13 1.483(3)
N3 C5 1.497(3)
N3 C6 1.504(3)
N3 C15 1.483(3)
N4 C7 1.495(3)
N4 C8 1.492(3)
N4 C17 1.485(3)
N5 H5A 0.830(18)
N5 H5B 0.830(18)
N5 C12 1.311(3)
N6 H6A 0.808(19)
N6 H6B 0.808(19)
N6 C14 1.319(3)
N7 H7A 0.838(19)
N7 H7B 0.838(19)
N7 C16 1.325(3)
N8 H8A 0.85(2)
N8 H8B 0.85(2)
N8 C18 1.331(3)
C1 H1A 0.9900
C1 H1B 0.9900
C1 C2 1.517(3)
C2 H2A 0.9900
C2 H2B 0.9900
C3 H3A 0.9900
C3 H3B 0.9900
C3 C4 1.530(3)
C4 H4A 0.9900
C4 H4B 0.9900
C4 C5 1.527(3)
C5 H5C 0.9900
C5 H5D 0.9900
C6 H6C 0.9900
C6 H6D 0.9900
C6 C7 1.521(3)
C7 H7C 0.9900
C7 H7D 0.9900
C8 H8C 0.9900
C8 H8D 0.9900
C8 C9 1.528(3)
C9 H9A 0.9900
C9 H9B 0.9900
C9 C10 1.526(3)
C10 H10A 0.9900
C10 H10B 0.9900
C11 H11A 0.9900
C11 H11B 0.9900
C11 C12 1.509(3)
C13 H13A 0.9900
C13 H13B 0.9900
C13 C14 1.503(3)
C15 H15A 0.9900
C15 H15B 0.9900
C15 C16 1.525(3)
C17 H17A 0.9900
C17 H17B 0.9900
C17 C18 1.521(3)
Co2 N9 1.961(2)
Co2 N10 1.973(2)
Co2 N11 1.957(2)
Co2 N12 1.965(2)
S1 C19 1.613(3)
S2 C20 1.626(3)
S3 C21 1.629(3)
S4 C22 1.621(3)
N9 C19 1.167(3)
N10 C20 1.156(3)
N11 C21 1.162(3)
N12 C22 1.163(3)
O5 H5AA 0.851(18)
O5 H5BB 0.85(2)
O5 H5CC 0.849(19)
O7 H7AA 0.855(18)
O7 H7BB 0.85(2)
O7 H7CC 0.85(2)

loop_
_geom_torsion_atom_site_label_1
_geom_torsion_atom_site_label_2
_geom_torsion_atom_site_label_3
_geom_torsion_atom_site_label_4
_geom_torsion
Co1 O1 C12 N5 177.01(17)
Co1 O1 C12 C11 -0.6(3)
Co1 O2 C14 N6 -177.40(17)
Co1 O2 C14 C13 3.5(3)
Co1 N1 C1 C2 -35.8(2)
Co1 N1 C10 C9 51.7(2)
Co1 N1 C11 C12 13.5(2)
Co1 N2 C2 C1 -48.7(2)
Co1 N2 C3 C4 67.6(2)
Co1 N2 C13 C14 9.4(2)
Co1 N3 C5 C4 72.7(2)
Co1 N3 C6 C7 12.3(2)
Co1 N3 C15 C16 -177.37(15)
Co1 N4 C7 C6 55.09(19)
Co1 N4 C8 C9 -58.4(2)
Co1 N4 C17 C18 174.88(15)
N1 C1 C2 N2 61.1(3)
N1 C11 C12 O1 -9.4(3)
N1 C11 C12 N5 172.9(2)
N2 C3 C4 C5 -36.3(3)
N2 C13 C14 O2 -8.7(3)
N2 C13 C14 N6 172.1(2)
N3 C6 C7 N4 -48.2(3)
N3 C15 C16 O3 -17.4(3)
N3 C15 C16 N7 164.4(2)
N4 C8 C9 C10 75.9(3)
N4 C17 C18 O4 59.3(3)
N4 C17 C18 N8 -120.6(2)
C1 N1 C10 C9 166.89(19)
C1 N1 C11 C12 -99.7(2)
C2 N2 C3 C4 178.33(19)
C2 N2 C13 C14 -103.7(2)
C3 N2 C2 C1 -163.82(19)
C3 N2 C13 C14 132.7(2)
C3 C4 C5 N3 -47.6(3)
C5 N3 C6 C7 -98.4(2)
C5 N3 C15 C16 -59.6(2)
C6 N3 C5 C4 -176.11(19)
C6 N3 C15 C16 64.4(2)
C7 N4 C8 C9 -166.43(19)
C7 N4 C17 C18 -72.6(2)
C8 N4 C7 C6 170.12(18)
C8 N4 C17 C18 50.2(2)
C8 C9 C10 N1 -70.9(3)
C10 N1 C1 C2 -156.2(2)
C10 N1 C11 C12 137.2(2)
C11 N1 C1 C2 80.6(2)
C11 N1 C10 C9 -70.0(2)
C13 N2 C2 C1 71.7(2)
C13 N2 C3 C4 -58.3(2)
C15 N3 C5 C4 -52.4(2)
C15 N3 C6 C7 137.41(19)
C17 N4 C7 C6 -66.7(2)
C17 N4 C8 C9 69.0(2)
